data_4500821
loop_
_publ_author_name
'Ghosh, Soumyajit'
'Bag, Partha Pratim'
'Reddy, C. Malla'

_publ_section_title
;
 Co-Crystals of Sulfamethazine with Some Carboxylic Acids and Amides:
 Co-Former Assisted Tautomerism in an Active Pharmaceutical Ingredient and
 Hydrogen Bond Competition Study
;
_journal_issue 8
_journal_name_full 'Crystal Growth &amp; Design'
_journal_page_first 3489
_journal_paper_doi 10.1021/cg200334m
_journal_volume 11
_journal_year 2011
_chemical_formula_moiety 'C12 H14 N4 O2 S, C7 H7 N O'
_chemical_formula_sum 'C19 H21 N5 O3 S'
_chemical_formula_weight 399.47
_chemical_melting_point 458.42
_chemical_name_systematic
; 
 ? 
;
_space_group_IT_number 14
_symmetry_cell_setting monoclinic
_symmetry_space_group_name_Hall '-P 2yn'
_symmetry_space_group_name_H-M 'P 1 21/n 1'
_atom_sites_solution_hydrogens geom
_atom_sites_solution_primary direct
_atom_sites_solution_secondary difmap
_audit_creation_method SHELXL-97
_cell_angle_alpha 90.00
_cell_angle_beta 94.200(6)
_cell_angle_gamma 90.00
_cell_formula_units_Z 4
_cell_length_a 8.4321(7)
_cell_length_b 12.9690(11)
_cell_length_c 17.5247(16)
_cell_measurement_reflns_used 7625
_cell_measurement_temperature 296(2)
_cell_measurement_theta_max 33.91
_cell_measurement_theta_min 2.76
_cell_volume 1911.3(3)
_computing_cell_refinement 'Bruker SMART'
_computing_data_collection 'Bruker SMART'
_computing_data_reduction 'Bruker SAINT'
_computing_molecular_graphics 'Bruker SHELXTL'
_computing_publication_material 'Bruker SHELXTL'
_computing_structure_refinement 'SHELXL-97 (Sheldrick, 1997)'
_computing_structure_solution 'SHELXS-97 (Sheldrick, 1990)'
_diffrn_ambient_temperature 296(2)
_diffrn_measured_fraction_theta_full 0.973
_diffrn_measured_fraction_theta_max 0.973
_diffrn_radiation_monochromator graphite
_diffrn_radiation_source 'fine-focus sealed tube'
_diffrn_radiation_type MoK\a
_diffrn_radiation_wavelength 0.71073
_diffrn_reflns_av_R_equivalents 0.0614
_diffrn_reflns_av_sigmaI/netI 0.0566
_diffrn_reflns_limit_h_max 10
_diffrn_reflns_limit_h_min -10
_diffrn_reflns_limit_k_max 13
_diffrn_reflns_limit_k_min -16
_diffrn_reflns_limit_l_max 22
_diffrn_reflns_limit_l_min -21
_diffrn_reflns_number 15541
_diffrn_reflns_theta_full 27.00
_diffrn_reflns_theta_max 27.00
_diffrn_reflns_theta_min 2.33
_exptl_absorpt_coefficient_mu 0.201
_exptl_absorpt_correction_T_max 0.941
_exptl_absorpt_correction_T_min 0.911
_exptl_absorpt_correction_type multi-scan
_exptl_absorpt_process_details 'multi-scan absorption correction'
_exptl_crystal_colour colourless
_exptl_crystal_density_diffrn 1.388
_exptl_crystal_density_method 'not measured'
_exptl_crystal_description needle
_exptl_crystal_F_000 840
_exptl_crystal_size_max 0.462
_exptl_crystal_size_mid 0.392
_exptl_crystal_size_min 0.30
_refine_diff_density_max 0.463
_refine_diff_density_min -0.435
_refine_diff_density_rms 0.087
_refine_ls_extinction_coef 0.058(7)
_refine_ls_extinction_expression Fc^*^=kFc[1+0.001xFc^2^\l^3^/sin(2\q)]^-1/4^
_refine_ls_extinction_method SHELXL
_refine_ls_goodness_of_fit_ref 1.059
_refine_ls_hydrogen_treatment mixed
_refine_ls_matrix_type full
_refine_ls_number_parameters 276
_refine_ls_number_reflns 4059
_refine_ls_number_restraints 0
_refine_ls_restrained_S_all 1.059
_refine_ls_R_factor_all 0.0966
_refine_ls_R_factor_gt 0.0860
_refine_ls_shift/su_max 0.000
_refine_ls_shift/su_mean 0.000
_refine_ls_structure_factor_coef Fsqd
_refine_ls_weighting_details 'calc w=1/[\s^2^(Fo^2^)+(0.0718P)^2^+7.3011P] where P=(Fo^2^+2Fc^2^)/3'
_refine_ls_weighting_scheme calc
_refine_ls_wR_factor_gt 0.2174
_refine_ls_wR_factor_ref 0.2253
_reflns_number_gt 3417
_reflns_number_total 4059
_reflns_threshold_expression >2sigma(I)
_cod_data_source_file cg200334m_si_002.cif
_cod_data_source_block mo_cmr_030_sg_0m
_cod_depositor_comments
;
The following automatic conversions were performed:

'_symmetry_cell_setting' value 'Monoclinic' changed to 'monoclinic'
according to /home/saulius/struct/CIF-dictionaries/cif_core.dic
dictionary named 'cif_core.dic' version 2.4.1 from 2010-06-29.

Automatic conversion script
Id: cif_fix_values 1715 2011-07-08 13:25:40Z adriana 
;
_cod_original_sg_symbol_H-M 'P2(1)/n  '
_cod_database_code 4500821

loop_
_symmetry_equiv_pos_as_xyz
'x, y, z'
'-x+1/2, y+1/2, -z+1/2'
'-x, -y, -z'
'x-1/2, -y-1/2, z-1/2'

loop_
_atom_site_label
_atom_site_type_symbol
_atom_site_fract_x
_atom_site_fract_y
_atom_site_fract_z
_atom_site_U_iso_or_equiv
_atom_site_adp_type
_atom_site_occupancy
_atom_site_symmetry_multiplicity
_atom_site_calc_flag
_atom_site_refinement_flags
S1 S 0.61513(12) 0.67056(8) 0.22605(5) 0.0290(3) Uani 1 1 d .
N2 N 0.5958(4) 0.6403(3) 0.01098(19) 0.0312(8) Uani 1 1 d .
N3 N 0.6317(4) 0.6373(3) 0.13925(19) 0.0325(8) Uani 1 1 d .
N1 N 0.4715(4) 0.7709(3) 0.07769(18) 0.0301(7) Uani 1 1 d .
N4 N 0.0140(6) 0.4845(4) 0.3133(3) 0.0502(11) Uani 1 1 d .
O1 O 0.6079(4) 0.7808(2) 0.23778(17) 0.0410(8) Uani 1 1 d .
O2 O 0.7427(4) 0.6179(3) 0.26979(18) 0.0441(8) Uani 1 1 d .
O3 O 0.7834(5) 0.4727(3) -0.00014(18) 0.0530(10) Uani 1 1 d .
N5 N 0.8511(6) 0.4352(4) 0.1221(2) 0.0494(11) Uani 1 1 d .
C7 C 0.4384(5) 0.6164(3) 0.2532(2) 0.0256(8) Uani 1 1 d .
C8 C 0.4374(5) 0.5185(3) 0.2856(2) 0.0298(8) Uani 1 1 d .
H8 H 0.5326 0.4828 0.2948 0.036 Uiso 1 1 calc R
C1 C 0.5633(5) 0.6856(3) 0.0784(2) 0.0274(8) Uani 1 1 d .
C9 C 0.2979(5) 0.4741(3) 0.3041(2) 0.0345(9) Uani 1 1 d .
H9 H 0.3000 0.4083 0.3253 0.041 Uiso 1 1 calc R
C10 C 0.1517(5) 0.5258(3) 0.2918(2) 0.0319(9) Uani 1 1 d .
C12 C 0.2951(5) 0.6683(3) 0.2390(2) 0.0313(9) Uani 1 1 d .
H12 H 0.2938 0.7329 0.2159 0.038 Uiso 1 1 calc R
C2 C 0.5414(5) 0.6762(3) -0.0580(2) 0.0347(9) Uani 1 1 d .
C11 C 0.1538(5) 0.6244(3) 0.2591(2) 0.0336(9) Uani 1 1 d .
H11 H 0.0592 0.6609 0.2508 0.040 Uiso 1 1 calc R
C4 C 0.4186(5) 0.8084(3) 0.0098(2) 0.0303(8) Uani 1 1 d .
C13 C 0.9485(5) 0.3281(3) 0.0215(2) 0.0328(9) Uani 1 1 d .
C14 C 0.9607(5) 0.3163(3) -0.0567(2) 0.0355(9) Uani 1 1 d .
H14 H 0.9103 0.3631 -0.0906 0.043 Uiso 1 1 calc R
C19 C 0.8542(5) 0.4178(3) 0.0480(2) 0.0351(9) Uani 1 1 d .
C3 C 0.4500(5) 0.7631(3) -0.0598(2) 0.0352(9) Uani 1 1 d .
H3 H 0.4097 0.7913 -0.1060 0.042 Uiso 1 1 calc R
C15 C 1.0463(6) 0.2364(4) -0.0843(3) 0.0400(10) Uani 1 1 d .
H15 H 1.0546 0.2302 -0.1367 0.048 Uiso 1 1 calc R
C16 C 1.1204(6) 0.1652(4) -0.0354(3) 0.0464(11) Uani 1 1 d .
H16 H 1.1763 0.1103 -0.0545 0.056 Uiso 1 1 calc R
C18 C 1.0251(6) 0.2576(4) 0.0711(3) 0.0436(11) Uani 1 1 d .
H18 H 1.0192 0.2647 0.1237 0.052 Uiso 1 1 calc R
C5 C 0.5830(7) 0.6179(4) -0.1272(3) 0.0507(13) Uani 1 1 d .
H5A H 0.6964 0.6170 -0.1294 0.076 Uiso 1 1 calc R
H5B H 0.5348 0.6507 -0.1722 0.076 Uiso 1 1 calc R
H5C H 0.5444 0.5485 -0.1244 0.076 Uiso 1 1 calc R
C6 C 0.3198(6) 0.9048(4) 0.0087(3) 0.0439(11) Uani 1 1 d .
H6A H 0.2144 0.8882 0.0220 0.066 Uiso 1 1 calc R
H6B H 0.3148 0.9345 -0.0416 0.066 Uiso 1 1 calc R
H6C H 0.3672 0.9533 0.0449 0.066 Uiso 1 1 calc R
C17 C 1.1103(6) 0.1767(4) 0.0426(3) 0.0521(13) Uani 1 1 d .
H17 H 1.1612 0.1296 0.0761 0.063 Uiso 1 1 calc R
H4A H 0.009(8) 0.423(6) 0.314(4) 0.08(2) Uiso 1 1 d .
H4B H -0.068(6) 0.516(4) 0.300(3) 0.033(13) Uiso 1 1 d .
H2 H 0.657(6) 0.594(4) 0.015(3) 0.033(13) Uiso 1 1 d .
H7A H 0.899(7) 0.390(4) 0.157(3) 0.050(15) Uiso 1 1 d .
H7B H 0.799(7) 0.480(5) 0.134(3) 0.047(16) Uiso 1 1 d .

loop_
_atom_site_aniso_label
_atom_site_aniso_U_11
_atom_site_aniso_U_22
_atom_site_aniso_U_33
_atom_site_aniso_U_23
_atom_site_aniso_U_13
_atom_site_aniso_U_12
S1 0.0318(5) 0.0325(6) 0.0231(5) -0.0007(4) 0.0044(3) 0.0014(4)
N2 0.0407(19) 0.0270(17) 0.0263(16) -0.0035(13) 0.0054(14) 0.0061(15)
N3 0.0395(19) 0.0327(18) 0.0267(16) 0.0011(13) 0.0124(14) 0.0043(15)
N1 0.0354(18) 0.0295(17) 0.0262(16) -0.0030(13) 0.0071(13) 0.0036(14)
N4 0.039(2) 0.041(2) 0.071(3) 0.018(2) 0.004(2) -0.006(2)
O1 0.057(2) 0.0322(16) 0.0349(16) -0.0056(13) 0.0085(14) -0.0082(14)
O2 0.0359(17) 0.058(2) 0.0374(17) 0.0056(15) -0.0035(13) 0.0010(15)
O3 0.077(3) 0.047(2) 0.0348(17) 0.0018(15) 0.0091(16) 0.0282(19)
N5 0.067(3) 0.052(3) 0.031(2) -0.0050(19) 0.0094(19) 0.017(2)
C7 0.034(2) 0.0252(18) 0.0185(15) 0.0003(13) 0.0070(14) 0.0007(15)
C8 0.037(2) 0.0271(19) 0.0261(18) -0.0001(15) 0.0089(15) 0.0093(16)
C1 0.0326(19) 0.0263(19) 0.0242(17) -0.0022(14) 0.0079(14) -0.0028(15)
C9 0.047(2) 0.0249(19) 0.033(2) 0.0024(16) 0.0107(17) 0.0025(17)
C10 0.039(2) 0.030(2) 0.0269(18) -0.0018(16) 0.0052(16) -0.0017(17)
C12 0.038(2) 0.0250(19) 0.0305(19) 0.0073(15) 0.0019(16) 0.0044(16)
C2 0.048(2) 0.032(2) 0.0246(18) -0.0034(16) 0.0084(17) -0.0005(18)
C11 0.036(2) 0.033(2) 0.032(2) 0.0072(17) 0.0035(16) 0.0068(17)
C4 0.0294(19) 0.032(2) 0.0303(19) 0.0022(16) 0.0057(15) 0.0010(16)
C13 0.037(2) 0.034(2) 0.0282(19) 0.0026(16) 0.0023(16) -0.0029(17)
C14 0.045(2) 0.031(2) 0.030(2) 0.0023(16) 0.0008(17) 0.0058(18)
C19 0.040(2) 0.033(2) 0.033(2) -0.0013(17) 0.0044(17) 0.0035(18)
C3 0.044(2) 0.036(2) 0.0262(19) 0.0050(16) 0.0059(17) 0.0026(18)
C15 0.045(3) 0.041(2) 0.035(2) -0.0020(18) 0.0085(18) 0.001(2)
C16 0.047(3) 0.036(2) 0.057(3) 0.002(2) 0.009(2) 0.013(2)
C18 0.053(3) 0.048(3) 0.031(2) 0.0121(19) 0.0095(19) 0.010(2)
C5 0.074(4) 0.048(3) 0.031(2) -0.010(2) 0.009(2) 0.013(3)
C6 0.050(3) 0.041(2) 0.042(2) 0.001(2) 0.010(2) 0.017(2)
C17 0.053(3) 0.047(3) 0.057(3) 0.020(2) 0.005(2) 0.019(2)

loop_
_atom_type_symbol
_atom_type_description
_atom_type_scat_dispersion_real
_atom_type_scat_dispersion_imag
_atom_type_scat_source
C C 0.0033 0.0016 'International Tables Vol C Tables 4.2.6.8 and 6.1.1.4'
H H 0.0000 0.0000 'International Tables Vol C Tables 4.2.6.8 and 6.1.1.4'
N N 0.0061 0.0033 'International Tables Vol C Tables 4.2.6.8 and 6.1.1.4'
O O 0.0106 0.0060 'International Tables Vol C Tables 4.2.6.8 and 6.1.1.4'
S S 0.1246 0.1234 'International Tables Vol C Tables 4.2.6.8 and 6.1.1.4'

loop_
_geom_angle_atom_site_label_1
_geom_angle_atom_site_label_2
_geom_angle_atom_site_label_3
_geom_angle
O2 S1 O1 115.4(2)
O2 S1 N3 105.29(19)
O1 S1 N3 114.22(18)
O2 S1 C7 106.39(19)
O1 S1 C7 108.26(19)
N3 S1 C7 106.67(18)
C2 N2 C1 123.5(4)
C1 N3 S1 124.9(3)
C4 N1 C1 117.6(3)
C12 C7 C8 119.0(4)
C12 C7 S1 120.3(3)
C8 C7 S1 120.6(3)
C9 C8 C7 120.8(4)
N3 C1 N1 127.5(3)
N3 C1 N2 112.8(4)
N1 C1 N2 119.7(3)
C8 C9 C10 121.4(4)
N4 C10 C11 120.7(4)
N4 C10 C9 121.8(4)
C11 C10 C9 117.4(4)
C7 C12 C11 120.4(4)
N2 C2 C3 117.5(4)
N2 C2 C5 118.0(4)
C3 C2 C5 124.5(4)
C12 C11 C10 121.0(4)
N1 C4 C3 123.6(4)
N1 C4 C6 117.8(4)
C3 C4 C6 118.6(4)
C18 C13 C14 118.7(4)
C18 C13 C19 123.3(4)
C14 C13 C19 117.9(4)
C15 C14 C13 120.6(4)
O3 C19 N5 122.3(4)
O3 C19 C13 118.7(4)
N5 C19 C13 119.0(4)
C2 C3 C4 118.1(4)
C14 C15 C16 120.9(4)
C15 C16 C17 119.0(4)
C17 C18 C13 120.2(4)
C16 C17 C18 120.6(4)

loop_
_geom_bond_atom_site_label_1
_geom_bond_atom_site_label_2
_geom_bond_distance
S1 O2 1.446(3)
S1 O1 1.446(3)
S1 N3 1.597(3)
S1 C7 1.745(4)
N2 C2 1.344(5)
N2 C1 1.366(5)
N3 C1 1.331(5)
N1 C4 1.331(5)
N1 C1 1.349(5)
N4 C10 1.356(6)
O3 C19 1.225(5)
N5 C19 1.320(6)
C7 C12 1.390(5)
C7 C8 1.391(5)
C8 C9 1.370(6)
C9 C10 1.407(6)
C10 C11 1.402(6)
C12 C11 1.390(6)
C2 C3 1.364(6)
C2 C5 1.492(6)
C4 C3 1.397(6)
C4 C6 1.501(6)
C13 C18 1.388(6)
C13 C14 1.391(6)
C13 C19 1.502(6)
C14 C15 1.371(6)
C15 C16 1.378(7)
C16 C17 1.384(7)
C18 C17 1.386(7)

loop_
_cod_related_entry_id
_cod_related_entry_database
_cod_related_entry_code
1 ChemSpider 30661311
